data_7228705
loop_
_publ_author_name
'Zhang, Jian-Yong'
'Shi, Jun-Xia'
'Cui, Peng-Hui'
'Yao, Zi-Jian'
'Deng, Wei'

_publ_section_title
;
 Structural Diversity and Catalytic Properties of Five Co2(COO)4 Cluster
 Based Coordination Polymers Modified by R-isophthalic acid (R=H, NO2,
 CH3, OH and tBu)
;
_journal_name_full CrystEngComm
_journal_paper_doi 10.1039/C7CE01100H
_journal_year 2017
_chemical_formula_sum 'C26 H27 Co N4 O6'
_chemical_formula_weight 550.44
_space_group_crystal_system trigonal
_space_group_IT_number 148
_space_group_name_Hall '-R 3'
_space_group_name_H-M_alt 'R -3 :H'
_symmetry_space_group_name_Hall '-R 3'
_symmetry_space_group_name_H-M 'R -3 :H'
_atom_sites_solution_hydrogens geom
_atom_sites_solution_primary direct
_atom_sites_solution_secondary difmap
_audit_creation_method SHELXL-2014/7
_audit_update_record
;
2017-07-12 deposited with the CCDC.
2017-07-20 downloaded from the CCDC.
;
_cell_angle_alpha 90
_cell_angle_beta 90
_cell_angle_gamma 120
_cell_formula_units_Z 18
_cell_length_a 26.7166(8)
_cell_length_b 26.7166(8)
_cell_length_c 21.7748(13)
_cell_measurement_reflns_used 4994
_cell_measurement_temperature 293(2)
_cell_measurement_theta_max 26.81
_cell_measurement_theta_min 2.51
_cell_volume 13460.1(10)
_computing_cell_refinement 'Bruker SMART'
_computing_data_collection 'Bruker SMART'
_computing_data_reduction 'Bruker SAINT'
_computing_structure_refinement 'SHELXL-2014/7 (Sheldrick, 2014)'
_diffrn_ambient_temperature 293(2)
_diffrn_measured_fraction_theta_full 1.000
_diffrn_measured_fraction_theta_max 1.000
_diffrn_measurement_device_type 'CCD area detector'
_diffrn_measurement_method 'phi and omega scans'
_diffrn_radiation_type MoK\a
_diffrn_radiation_wavelength 0.71073
_diffrn_reflns_av_R_equivalents 0.0463
_diffrn_reflns_av_unetI/netI 0.0416
_diffrn_reflns_Laue_measured_fraction_full 1.000
_diffrn_reflns_Laue_measured_fraction_max 1.000
_diffrn_reflns_limit_h_max 31
_diffrn_reflns_limit_h_min -32
_diffrn_reflns_limit_k_max 32
_diffrn_reflns_limit_k_min -32
_diffrn_reflns_limit_l_max 26
_diffrn_reflns_limit_l_min -17
_diffrn_reflns_number 24975
_diffrn_reflns_point_group_measured_fraction_full 1.000
_diffrn_reflns_point_group_measured_fraction_max 1.000
_diffrn_reflns_theta_full 25.242
_diffrn_reflns_theta_max 26.001
_diffrn_reflns_theta_min 1.284
_diffrn_source 'fine-focus sealed tube'
_exptl_absorpt_coefficient_mu 0.615
_exptl_absorpt_correction_T_max 0.9080
_exptl_absorpt_correction_T_min 0.8664
_exptl_absorpt_process_details SADABS
_exptl_crystal_colour red
_exptl_crystal_density_diffrn 1.222
_exptl_crystal_density_method 'not measured'
_exptl_crystal_description cubic
_exptl_crystal_F_000 5148
_exptl_crystal_size_max 0.240
_exptl_crystal_size_mid 0.200
_exptl_crystal_size_min 0.160
_refine_diff_density_max 0.921
_refine_diff_density_min -0.579
_refine_diff_density_rms 0.200
_refine_ls_extinction_method none
_refine_ls_goodness_of_fit_ref 1.170
_refine_ls_hydrogen_treatment constr
_refine_ls_matrix_type full
_refine_ls_number_parameters 352
_refine_ls_number_reflns 5881
_refine_ls_number_restraints 0
_refine_ls_restrained_S_all 1.170
_refine_ls_R_factor_all 0.0760
_refine_ls_R_factor_gt 0.0491
_refine_ls_shift/su_max 0.028
_refine_ls_shift/su_mean 0.002
_refine_ls_structure_factor_coef Fsqd
_refine_ls_weighting_details 'w=1/[\s^2^(Fo^2^)+(0.0978P)^2^+6.0091P] where P=(Fo^2^+2Fc^2^)/3'
_refine_ls_weighting_scheme calc
_refine_ls_wR_factor_gt 0.1457
_refine_ls_wR_factor_ref 0.1732
_reflns_Friedel_coverage 0.000
_reflns_number_gt 4360
_reflns_number_total 5881
_reflns_threshold_expression 'I > 2\s(I)'
_cod_data_source_file c7ce01100h2.cif
_cod_data_source_block 4_CCDC1
_cod_original_cell_volume 13460.1(11)
_cod_database_code 7228705
_shelx_shelxl_version_number 2014/7
_shelx_space_group_comment
;
The symmetry employed for this shelxl refinement is uniquely defined
by the following loop, which should always be used as a source of
symmetry information in preference to the above space-group names.
They are only intended as comments.
;
_shelx_estimated_absorpt_t_min 0.866
_shelx_estimated_absorpt_t_max 0.908

loop_
_space_group_symop_operation_xyz
'x, y, z'
'-y, x-y, z'
'-x+y, -x, z'
'x+2/3, y+1/3, z+1/3'
'-y+2/3, x-y+1/3, z+1/3'
'-x+y+2/3, -x+1/3, z+1/3'
'x+1/3, y+2/3, z+2/3'
'-y+1/3, x-y+2/3, z+2/3'
'-x+y+1/3, -x+2/3, z+2/3'
'-x, -y, -z'
'y, -x+y, -z'
'x-y, x, -z'
'-x+2/3, -y+1/3, -z+1/3'
'y+2/3, -x+y+1/3, -z+1/3'
'x-y+2/3, x+1/3, -z+1/3'
'-x+1/3, -y+2/3, -z+2/3'
'y+1/3, -x+y+2/3, -z+2/3'
'x-y+1/3, x+2/3, -z+2/3'

loop_
_atom_site_label
_atom_site_type_symbol
_atom_site_fract_x
_atom_site_fract_y
_atom_site_fract_z
_atom_site_U_iso_or_equiv
_atom_site_adp_type
_atom_site_occupancy
_atom_site_site_symmetry_order
_atom_site_calc_flag
_atom_site_refinement_flags_posn
_atom_site_refinement_flags_adp
_atom_site_refinement_flags_occupancy
C1 C 0.22780(14) 0.33125(14) 0.13632(16) 0.0312(7) Uani 1 1 d . . .
C2 C 0.26227(14) 0.33822(14) 0.07927(15) 0.0305(7) Uani 1 1 d . . .
C3 C 0.23590(15) 0.31421(17) 0.02333(17) 0.0430(9) Uani 1 1 d . . .
H3A H 0.1958 0.2924 0.0212 0.052 Uiso 1 1 calc R U .
C4 C 0.26828(16) 0.32230(17) -0.02914(17) 0.0462(10) Uani 1 1 d . . .
C5 C 0.32787(15) 0.35682(15) -0.02499(15) 0.0357(8) Uani 1 1 d . . .
H5A H 0.3502 0.3634 -0.0600 0.043 Uiso 1 1 calc R U .
C6 C 0.35498(13) 0.38190(13) 0.03020(14) 0.0247(6) Uani 1 1 d . . .
C7 C 0.32202(13) 0.37141(13) 0.08284(14) 0.0266(7) Uani 1 1 d . . .
H7A H 0.3399 0.3865 0.1204 0.032 Uiso 1 1 calc R U .
C8 C 0.41889(13) 0.42366(13) 0.03238(14) 0.0247(7) Uani 1 1 d . . .
C9 C 0.2398(2) 0.2959(3) -0.0915(2) 0.0821(19) Uani 1 1 d . . .
C10 C 0.2577(3) 0.3490(4) -0.1384(3) 0.141(4) Uani 1 1 d . . .
H10A H 0.2420 0.3723 -0.1242 0.212 Uiso 1 1 calc R U .
H10B H 0.2991 0.3722 -0.1404 0.212 Uiso 1 1 calc R U .
H10C H 0.2427 0.3342 -0.1785 0.212 Uiso 1 1 calc R U .
C11 C 0.1764(3) 0.2648(4) -0.0896(3) 0.168(5) Uani 1 1 d . . .
H11A H 0.1635 0.2887 -0.0703 0.252 Uiso 1 1 calc R U .
H11B H 0.1615 0.2558 -0.1307 0.252 Uiso 1 1 calc R U .
H11C H 0.1628 0.2297 -0.0666 0.252 Uiso 1 1 calc R U .
C12 C 0.2667(4) 0.2657(4) -0.1195(4) 0.163(4) Uani 1 1 d . . .
H12A H 0.3080 0.2900 -0.1182 0.245 Uiso 1 1 calc R U .
H12B H 0.2557 0.2306 -0.0974 0.245 Uiso 1 1 calc R U .
H12C H 0.2543 0.2567 -0.1614 0.245 Uiso 1 1 calc R U .
C13 C 0.28337(15) 0.45919(14) 0.24551(19) 0.0412(9) Uani 1 1 d . . .
H13A H 0.3045 0.4407 0.2519 0.049 Uiso 1 1 calc R U .
C14 C 0.31183(15) 0.51852(15) 0.24926(19) 0.0418(9) Uani 1 1 d . . .
H14A H 0.3513 0.5393 0.2573 0.050 Uiso 1 1 calc R U .
C15 C 0.28099(14) 0.54691(13) 0.24097(16) 0.0315(7) Uani 1 1 d . . .
C16 C 0.22244(14) 0.51377(14) 0.22777(18) 0.0397(9) Uani 1 1 d . . .
H16A H 0.2002 0.5313 0.2217 0.048 Uiso 1 1 calc R U .
C17 C 0.19775(15) 0.45474(15) 0.22375(18) 0.0401(9) Uani 1 1 d . . .
H17A H 0.1587 0.4330 0.2140 0.048 Uiso 1 1 calc R U .
C18 C 0.30872(13) 0.61063(14) 0.24403(17) 0.0311(7) Uani 1 1 d . . .
C19 C 0.07904(17) 0.21188(16) 0.2329(2) 0.0573(12) Uani 1 1 d . . .
H19A H 0.0622 0.2335 0.2210 0.069 Uiso 1 1 calc R U .
C20 C 0.04442(16) 0.15282(16) 0.2358(2) 0.0573(12) Uani 1 1 d . . .
H20A H 0.0053 0.1356 0.2263 0.069 Uiso 1 1 calc R U .
C21 C 0.06774(14) 0.11972(14) 0.25261(17) 0.0333(8) Uani 1 1 d . . .
C22 C 0.12561(16) 0.14773(16) 0.2664(2) 0.0556(12) Uani 1 1 d . . .
H22A H 0.1432 0.1268 0.2782 0.067 Uiso 1 1 calc R U .
C23 C 0.15738(16) 0.20694(15) 0.2625(2) 0.0523(11) Uani 1 1 d . . .
H23A H 0.1966 0.2250 0.2719 0.063 Uiso 1 1 calc R U .
C24 C 0.03175(14) 0.05608(14) 0.25418(17) 0.0336(8) Uani 1 1 d . . .
C25 C 0.1915(11) 0.4263(7) -0.0161(13) 0.49(3) Uani 1 1 d . . .
H25A H 0.1917 0.4238 -0.0601 0.738 Uiso 1 1 calc R U .
H25B H 0.1984 0.4639 -0.0044 0.738 Uiso 1 1 calc R U .
H25C H 0.2213 0.4203 0.0007 0.738 Uiso 1 1 calc R U .
C26 C 0.1401(7) 0.3859(6) 0.0055(7) 0.216(6) Uani 1 1 d . . .
H26A H 0.1318 0.3468 -0.0029 0.259 Uiso 1 1 calc R U .
H26B H 0.1084 0.3912 -0.0081 0.259 Uiso 1 1 calc R U .
N1 N 0.22724(12) 0.42680(11) 0.23323(13) 0.0332(6) Uani 1 1 d . . .
N2 N 0.13521(11) 0.23995(11) 0.24617(13) 0.0316(6) Uani 1 1 d . . .
N3 N 0.27407(11) 0.63345(11) 0.24401(14) 0.0335(7) Uani 1 1 d . . .
N4 N -0.02516(11) 0.03375(11) 0.25427(15) 0.0375(7) Uani 1 1 d . . .
O1 O 0.25132(10) 0.33557(11) 0.18751(10) 0.0388(6) Uani 1 1 d . . .
O2 O 0.17736(10) 0.32298(12) 0.13344(12) 0.0437(6) Uani 1 1 d . . .
O3 O 0.44087(9) 0.44300(9) 0.08405(10) 0.0298(5) Uani 1 1 d . . .
O4 O 0.44685(10) 0.43788(10) -0.01658(11) 0.0378(6) Uani 1 1 d . . .
O5 O 0.1580(5) 0.4046(3) 0.0724(3) 0.218(4) Uani 1 1 d . . .
Co1 Co 0.18393(2) 0.33267(2) 0.23900(2) 0.02373(16) Uani 1 1 d . . .
O6 O 0.048(3) 0.890(2) 0.0846(15) 0.27(4) Uani 0.25 1 d . . P
O6' O -0.0067(13) 0.8249(18) 0.0929(15) 0.189(13) Uani 0.25 1 d . . P
O7 O 0.010(2) 0.902(2) 0.0842(16) 0.44(3) Uani 0.5 1 d . . P

loop_
_atom_site_aniso_label
_atom_site_aniso_U_11
_atom_site_aniso_U_22
_atom_site_aniso_U_33
_atom_site_aniso_U_23
_atom_site_aniso_U_13
_atom_site_aniso_U_12
C1 0.0267(17) 0.0262(17) 0.0374(19) 0.0021(14) 0.0080(14) 0.0107(14)
C2 0.0269(17) 0.0325(18) 0.0283(17) 0.0003(14) 0.0030(13) 0.0120(14)
C3 0.0231(17) 0.050(2) 0.041(2) -0.0093(17) -0.0002(15) 0.0070(16)
C4 0.0303(19) 0.054(2) 0.0321(19) -0.0149(17) -0.0026(15) 0.0044(17)
C5 0.0295(18) 0.042(2) 0.0270(17) -0.0054(15) 0.0057(14) 0.0112(16)
C6 0.0241(16) 0.0227(15) 0.0270(16) 0.0001(13) 0.0021(12) 0.0114(13)
C7 0.0263(16) 0.0255(16) 0.0260(16) -0.0015(13) 0.0014(13) 0.0114(13)
C8 0.0253(16) 0.0223(15) 0.0309(17) -0.0009(13) -0.0002(13) 0.0151(13)
C9 0.042(3) 0.123(5) 0.043(3) -0.038(3) -0.009(2) 0.012(3)
C10 0.109(6) 0.191(9) 0.056(4) 0.009(5) -0.027(4) 0.025(6)
C11 0.060(4) 0.265(11) 0.071(4) -0.071(6) -0.022(3) 0.000(5)
C12 0.128(6) 0.210(10) 0.153(7) -0.148(7) -0.054(5) 0.085(7)
C13 0.0280(18) 0.0273(18) 0.071(3) 0.0060(17) -0.0012(17) 0.0162(15)
C14 0.0222(17) 0.0291(18) 0.072(3) 0.0017(18) -0.0046(17) 0.0110(15)
C15 0.0266(17) 0.0230(16) 0.044(2) 0.0044(14) 0.0008(15) 0.0114(14)
C16 0.0286(18) 0.0263(17) 0.068(3) 0.0093(17) -0.0019(17) 0.0162(15)
C17 0.0283(18) 0.0254(17) 0.064(3) 0.0080(17) -0.0058(17) 0.0112(15)
C18 0.0250(16) 0.0263(17) 0.042(2) 0.0021(14) 0.0009(14) 0.0128(14)
C19 0.041(2) 0.029(2) 0.105(4) -0.001(2) -0.019(2) 0.0199(18)
C20 0.0276(19) 0.0275(19) 0.114(4) -0.001(2) -0.013(2) 0.0119(16)
C21 0.0276(17) 0.0213(16) 0.050(2) -0.0005(14) 0.0033(15) 0.0114(14)
C22 0.033(2) 0.0275(19) 0.110(4) -0.002(2) -0.014(2) 0.0173(17)
C23 0.0266(19) 0.0249(18) 0.103(4) -0.002(2) -0.008(2) 0.0112(16)
C24 0.0256(17) 0.0257(17) 0.050(2) -0.0010(15) 0.0003(15) 0.0130(14)
C25 0.63(5) 0.162(14) 0.69(6) 0.13(2) 0.48(4) 0.21(2)
C26 0.296(18) 0.219(15) 0.216(14) -0.078(12) -0.042(13) 0.192(15)
N1 0.0306(15) 0.0234(14) 0.0457(17) 0.0036(12) -0.0010(13) 0.0135(12)
N2 0.0267(14) 0.0231(14) 0.0441(17) -0.0006(12) 0.0018(12) 0.0118(12)
N3 0.0239(14) 0.0248(14) 0.0515(18) 0.0032(12) 0.0023(12) 0.0121(12)
N4 0.0224(14) 0.0244(14) 0.064(2) -0.0011(14) 0.0024(13) 0.0107(12)
O1 0.0368(13) 0.0543(16) 0.0285(13) 0.0019(11) 0.0071(11) 0.0251(12)
O2 0.0304(13) 0.0577(16) 0.0436(15) 0.0025(12) 0.0079(11) 0.0225(12)
O3 0.0241(11) 0.0297(12) 0.0328(12) -0.0046(10) -0.0020(9) 0.0113(10)
O4 0.0295(13) 0.0427(14) 0.0335(13) 0.0044(11) 0.0072(11) 0.0122(11)
O5 0.447(14) 0.199(7) 0.134(5) -0.019(5) -0.047(7) 0.255(9)
Co1 0.0235(2) 0.0217(2) 0.0277(3) 0.00239(17) 0.00338(17) 0.01255(18)
O6 0.63(12) 0.18(3) 0.085(17) -0.055(19) -0.10(3) 0.26(6)
O6' 0.14(2) 0.24(4) 0.21(3) -0.05(3) -0.03(2) 0.12(3)
O7 0.55(6) 0.45(6) 0.26(3) -0.04(3) -0.23(4) 0.20(4)

loop_
_atom_type_symbol
_atom_type_description
_atom_type_scat_dispersion_real
_atom_type_scat_dispersion_imag
_atom_type_scat_source
C C 0.0033 0.0016 'International Tables Vol C Tables 4.2.6.8 and 6.1.1.4'
Co Co 0.3494 0.9721 'International Tables Vol C Tables 4.2.6.8 and 6.1.1.4'
N N 0.0061 0.0033 'International Tables Vol C Tables 4.2.6.8 and 6.1.1.4'
O O 0.0106 0.0060 'International Tables Vol C Tables 4.2.6.8 and 6.1.1.4'
H H 0.0000 0.0000 'International Tables Vol C Tables 4.2.6.8 and 6.1.1.4'

loop_
_geom_angle_atom_site_label_1
_geom_angle_atom_site_label_2
_geom_angle_atom_site_label_3
_geom_angle
_geom_angle_site_symmetry_1
_geom_angle_site_symmetry_3
O1 C1 O2 120.3(3) . .
O1 C1 C2 118.4(3) . .
O2 C1 C2 121.3(3) . .
C3 C2 C7 119.9(3) . .
C3 C2 C1 121.9(3) . .
C7 C2 C1 118.1(3) . .
C4 C3 C2 121.2(3) . .
C4 C3 H3A 119.4 . .
C2 C3 H3A 119.4 . .
C3 C4 C5 118.1(3) . .
C3 C4 C9 121.9(3) . .
C5 C4 C9 120.0(3) . .
C4 C5 C6 121.7(3) . .
C4 C5 H5A 119.2 . .
C6 C5 H5A 119.2 . .
C7 C6 C5 119.5(3) . .
C7 C6 C8 119.7(3) . .
C5 C6 C8 120.7(3) . .
C6 C7 C2 119.6(3) . .
C6 C7 H7A 120.2 . .
C2 C7 H7A 120.2 . .
O4 C8 O3 123.7(3) . .
O4 C8 C6 119.0(3) . .
O3 C8 C6 117.3(3) . .
C12 C9 C11 116.7(6) . .
C12 C9 C4 110.8(5) . .
C11 C9 C4 113.5(4) . .
C12 C9 C10 102.2(6) . .
C11 C9 C10 105.4(6) . .
C4 C9 C10 107.0(4) . .
C9 C10 H10A 109.5 . .
C9 C10 H10B 109.5 . .
H10A C10 H10B 109.5 . .
C9 C10 H10C 109.5 . .
H10A C10 H10C 109.5 . .
H10B C10 H10C 109.5 . .
C9 C11 H11A 109.5 . .
C9 C11 H11B 109.5 . .
H11A C11 H11B 109.5 . .
C9 C11 H11C 109.5 . .
H11A C11 H11C 109.5 . .
H11B C11 H11C 109.5 . .
C9 C12 H12A 109.5 . .
C9 C12 H12B 109.5 . .
H12A C12 H12B 109.5 . .
C9 C12 H12C 109.5 . .
H12A C12 H12C 109.5 . .
H12B C12 H12C 109.5 . .
N1 C13 C14 123.7(3) . .
N1 C13 H13A 118.1 . .
C14 C13 H13A 118.1 . .
C13 C14 C15 119.1(3) . .
C13 C14 H14A 120.4 . .
C15 C14 H14A 120.4 . .
C14 C15 C16 117.9(3) . .
C14 C15 C18 122.2(3) . .
C16 C15 C18 119.9(3) . .
C17 C16 C15 119.1(3) . .
C17 C16 H16A 120.5 . .
C15 C16 H16A 120.5 . .
N1 C17 C16 123.3(3) . .
N1 C17 H17A 118.4 . .
C16 C17 H17A 118.4 . .
N3 C18 N3 125.5(3) . 2_665
N3 C18 C15 117.5(3) . .
N3 C18 C15 116.9(3) 2_665 .
N2 C19 C20 124.0(4) . .
N2 C19 H19A 118.0 . .
C20 C19 H19A 118.0 . .
C21 C20 C19 119.6(3) . .
C21 C20 H20A 120.2 . .
C19 C20 H20A 120.2 . .
C20 C21 C22 117.5(3) . .
C20 C21 C24 120.5(3) . .
C22 C21 C24 122.0(3) . .
C23 C22 C21 119.6(3) . .
C23 C22 H22A 120.2 . .
C21 C22 H22A 120.2 . .
N2 C23 C22 123.7(3) . .
N2 C23 H23A 118.1 . .
C22 C23 H23A 118.1 . .
N4 C24 N4 124.9(3) . 3
N4 C24 C21 117.2(3) . .
N4 C24 C21 117.8(3) 3 .
C26 C25 H25A 109.5 . .
C26 C25 H25B 109.5 . .
H25A C25 H25B 109.5 . .
C26 C25 H25C 109.4 . .
H25A C25 H25C 109.5 . .
H25B C25 H25C 109.5 . .
C25 C26 O5 92.5(17) . .
C25 C26 H26A 113.2 . .
O5 C26 H26A 113.2 . .
C25 C26 H26B 113.2 . .
O5 C26 H26B 113.2 . .
H26A C26 H26B 110.6 . .
C13 N1 C17 116.9(3) . .
C13 N1 Co1 120.9(2) . .
C17 N1 Co1 121.9(2) . .
C23 N2 C19 115.7(3) . .
C23 N2 Co1 124.6(2) . .
C19 N2 Co1 119.7(2) . .
C18 N3 C18 114.5(3) . 3_565
C24 N4 C24 115.1(3) . 2
C1 O1 Co1 95.19(19) . .
C1 O2 Co1 85.2(2) . .
C8 O3 Co1 122.5(2) . 15
C8 O4 Co1 158.4(2) . 9_554
O4 Co1 O3 115.55(9) 5 14_455
O4 Co1 O1 89.98(10) 5 .
O3 Co1 O1 153.61(9) 14_455 .
O4 Co1 N2 93.71(11) 5 .
O3 Co1 N2 89.69(10) 14_455 .
O1 Co1 N2 95.48(10) . .
O4 Co1 N1 87.85(10) 5 .
O3 Co1 N1 85.93(10) 14_455 .
O1 Co1 N1 88.62(10) . .
N2 Co1 N1 175.61(10) . .
O4 Co1 O2 149.02(9) 5 .
O3 Co1 O2 95.34(9) 14_455 .
O1 Co1 O2 59.06(9) . .
N2 Co1 O2 88.56(10) . .
N1 Co1 O2 92.22(10) . .
O7 O6 O6' 82(6) . .
O6 O6' O7 40(3) . .
O6 O7 O6' 59(4) . .

loop_
_geom_bond_atom_site_label_1
_geom_bond_atom_site_label_2
_geom_bond_distance
_geom_bond_site_symmetry_2
C1 O1 1.256(4) .
C1 O2 1.253(4) .
C1 C2 1.502(4) .
C2 C3 1.393(5) .
C2 C7 1.387(4) .
C3 C4 1.383(5) .
C3 H3A 0.9300 .
C4 C5 1.387(5) .
C4 C9 1.544(5) .
C5 C6 1.390(4) .
C5 H5A 0.9300 .
C6 C7 1.386(4) .
C6 C8 1.502(4) .
C7 H7A 0.9300 .
C8 O4 1.247(4) .
C8 O3 1.255(4) .
C9 C12 1.455(9) .
C9 C11 1.467(7) .
C9 C10 1.616(9) .
C10 H10A 0.9600 .
C10 H10B 0.9600 .
C10 H10C 0.9600 .
C11 H11A 0.9600 .
C11 H11B 0.9600 .
C11 H11C 0.9600 .
C12 H12A 0.9600 .
C12 H12B 0.9600 .
C12 H12C 0.9600 .
C13 N1 1.331(4) .
C13 C14 1.375(5) .
C13 H13A 0.9300 .
C14 C15 1.383(5) .
C14 H14A 0.9300 .
C15 C16 1.389(5) .
C15 C18 1.480(4) .
C16 C17 1.375(5) .
C16 H16A 0.9300 .
C17 N1 1.345(4) .
C17 H17A 0.9300 .
C18 N3 1.339(4) .
C18 N3 1.338(4) 2_665
C19 N2 1.331(5) .
C19 C20 1.375(5) .
C19 H19A 0.9300 .
C20 C21 1.362(5) .
C20 H20A 0.9300 .
C21 C22 1.372(5) .
C21 C24 1.477(4) .
C22 C23 1.374(5) .
C22 H22A 0.9300 .
C23 N2 1.333(4) .
C23 H23A 0.9300 .
C24 N4 1.327(4) .
C24 N4 1.345(4) 3
C25 C26 1.34(2) .
C25 H25A 0.9600 .
C25 H25B 0.9600 .
C25 H25C 0.9600 .
C26 O5 1.538(13) .
C26 H26A 0.9700 .
C26 H26B 0.9700 .
N1 Co1 2.184(3) .
N2 Co1 2.152(3) .
N3 C18 1.338(4) 3_565
N4 C24 1.345(4) 2
O1 Co1 2.089(2) .
O2 Co1 2.310(3) .
O3 Co1 2.035(2) 15
O4 Co1 2.015(2) 9_554
Co1 O4 2.015(2) 5
Co1 O3 2.035(2) 14_455
O6 O7 1.22(7) .
O6 O6' 1.63(7) .
O6' O7 1.89(5) .

loop_
_geom_torsion_atom_site_label_1
_geom_torsion_atom_site_label_2
_geom_torsion_atom_site_label_3
_geom_torsion_atom_site_label_4
_geom_torsion
_geom_torsion_site_symmetry_1
_geom_torsion_site_symmetry_4
O1 C1 C2 C3 155.9(3) . .
O2 C1 C2 C3 -26.1(5) . .
O1 C1 C2 C7 -26.4(5) . .
O2 C1 C2 C7 151.5(3) . .
C7 C2 C3 C4 0.7(6) . .
C1 C2 C3 C4 178.3(4) . .
C2 C3 C4 C5 -2.3(6) . .
C2 C3 C4 C9 179.8(4) . .
C3 C4 C5 C6 1.3(6) . .
C9 C4 C5 C6 179.3(4) . .
C4 C5 C6 C7 1.3(5) . .
C4 C5 C6 C8 -174.0(3) . .
C5 C6 C7 C2 -2.9(5) . .
C8 C6 C7 C2 172.5(3) . .
C3 C2 C7 C6 1.9(5) . .
C1 C2 C7 C6 -175.8(3) . .
C7 C6 C8 O4 -171.6(3) . .
C5 C6 C8 O4 3.7(5) . .
C7 C6 C8 O3 7.2(4) . .
C5 C6 C8 O3 -177.4(3) . .
C3 C4 C9 C12 -130.5(6) . .
C5 C4 C9 C12 51.6(8) . .
C3 C4 C9 C11 3.1(9) . .
C5 C4 C9 C11 -174.8(6) . .
C3 C4 C9 C10 118.9(5) . .
C5 C4 C9 C10 -59.0(6) . .
N1 C13 C14 C15 1.1(7) . .
C13 C14 C15 C16 -1.4(6) . .
C13 C14 C15 C18 -179.7(4) . .
C14 C15 C16 C17 0.2(6) . .
C18 C15 C16 C17 178.5(3) . .
C15 C16 C17 N1 1.4(6) . .
C14 C15 C18 N3 -170.8(3) . .
C16 C15 C18 N3 10.9(5) . .
C14 C15 C18 N3 11.9(5) . 2_665
C16 C15 C18 N3 -166.4(3) . 2_665
N2 C19 C20 C21 -0.5(8) . .
C19 C20 C21 C22 0.3(7) . .
C19 C20 C21 C24 -178.1(4) . .
C20 C21 C22 C23 -0.2(7) . .
C24 C21 C22 C23 178.2(4) . .
C21 C22 C23 N2 0.3(8) . .
C20 C21 C24 N4 -16.8(6) . .
C22 C21 C24 N4 164.8(4) . .
C20 C21 C24 N4 162.0(4) . 3
C22 C21 C24 N4 -16.4(6) . 3
C14 C13 N1 C17 0.4(6) . .
C14 C13 N1 Co1 -172.6(3) . .
C16 C17 N1 C13 -1.7(6) . .
C16 C17 N1 Co1 171.3(3) . .
C22 C23 N2 C19 -0.4(7) . .
C22 C23 N2 Co1 -179.5(4) . .
C20 C19 N2 C23 0.5(7) . .
C20 C19 N2 Co1 179.6(4) . .
N3 C18 N3 C18 -0.1(7) 2_665 3_565
C15 C18 N3 C18 -177.1(2) . 3_565
N4 C24 N4 C24 -0.3(8) 3 2
C21 C24 N4 C24 178.4(2) . 2
O2 C1 O1 Co1 -5.2(3) . .
C2 C1 O1 Co1 172.7(2) . .
O1 C1 O2 Co1 4.7(3) . .
C2 C1 O2 Co1 -173.2(3) . .
O4 C8 O3 Co1 19.5(4) . 15
C6 C8 O3 Co1 -159.3(2) . 15
O3 C8 O4 Co1 -91.6(7) . 9_554
C6 C8 O4 Co1 87.2(6) . 9_554
